data_7058460
loop_
_publ_author_name
'Yan, Chao'
'Cheng, Guangbin'
'Wang, Kangcai'
'Liu, Tianlin'
'Jin, Yunhe'
'Yang, Hongwei'
'Zhang, Qinghua'

_publ_section_title
;
 Exploring the reactive chemistry of FOX-7: synthesis of cyclic
 triazinane-based energetic materials featuring the FOX-7 backbone
;
_journal_issue 26
_journal_name_full 'New Journal of Chemistry'
_journal_page_first 10429
_journal_paper_doi 10.1039/C9NJ01932D
_journal_volume 43
_journal_year 2019
_chemical_formula_moiety 'C6 H8 N8 O10'
_chemical_formula_sum 'C6 H8 N8 O10'
_chemical_formula_weight 352.20
_space_group_crystal_system monoclinic
_space_group_IT_number 14
_space_group_name_Hall '-P 2ybc'
_space_group_name_H-M_alt 'P 1 21/c 1'
_symmetry_space_group_name_Hall '-P 2ybc'
_symmetry_space_group_name_H-M 'P 1 21/c 1'
_atom_sites_solution_hydrogens mixed
_atom_sites_solution_primary direct
_audit_creation_date 2018-06-23
_audit_creation_method
;
Olex2 1.2-beta
(compiled 2016.07.08 svn.r3312 for OlexSys, GUI svn.r5203)
;
_audit_update_record
;
2019-05-15 deposited with the CCDC.    2019-06-06 downloaded from the CCDC.
;
_cell_angle_alpha 90
_cell_angle_beta 115.838(11)
_cell_angle_gamma 90
_cell_formula_units_Z 4
_cell_length_a 13.475(6)
_cell_length_b 8.538(4)
_cell_length_c 13.241(6)
_cell_measurement_reflns_used 568
_cell_measurement_temperature 173
_cell_measurement_theta_max 18.36
_cell_measurement_theta_min 2.91
_cell_volume 1371.1(11)
_computing_cell_refinement 'SAINT v8.34A (Bruker, 2013)'
_computing_data_collection 'Bruker APEX 3'
_computing_data_reduction 'SAINT v8.34A (Bruker, 2013)'
_computing_molecular_graphics 'Olex2 (Dolomanov et al., 2009)'
_computing_publication_material 'Olex2 (Dolomanov et al., 2009)'
_computing_structure_refinement 'ShelXL (Sheldrick, 2015)'
_computing_structure_solution 'SIR2004 (Burla et al., 2007)'
_diffrn_ambient_temperature 173
_diffrn_measured_fraction_theta_full 0.998
_diffrn_measured_fraction_theta_max 0.986
_diffrn_measurement_device_type 'CCD area detector'
_diffrn_measurement_method 'phi and omega scans'
_diffrn_radiation_monochromator graphite
_diffrn_radiation_type MoK\a
_diffrn_radiation_wavelength 0.71073
_diffrn_reflns_av_R_equivalents 0.1203
_diffrn_reflns_av_unetI/netI 0.1189
_diffrn_reflns_Laue_measured_fraction_full 0.998
_diffrn_reflns_Laue_measured_fraction_max 0.986
_diffrn_reflns_limit_h_max 15
_diffrn_reflns_limit_h_min -17
_diffrn_reflns_limit_k_max 11
_diffrn_reflns_limit_k_min -11
_diffrn_reflns_limit_l_max 17
_diffrn_reflns_limit_l_min -16
_diffrn_reflns_number 12162
_diffrn_reflns_point_group_measured_fraction_full 0.998
_diffrn_reflns_point_group_measured_fraction_max 0.986
_diffrn_reflns_theta_full 25.242
_diffrn_reflns_theta_max 27.599
_diffrn_reflns_theta_min 1.679
_exptl_absorpt_coefficient_mu 0.162
_exptl_absorpt_correction_T_max 0.7455
_exptl_absorpt_correction_T_min 0.6037
_exptl_absorpt_correction_type multi-scan
_exptl_absorpt_process_details
;
SADABS-2014/5 (Bruker,2014/5) was used for absorption correction.
wR2(int) was 0.0815 before and 0.0618 after correction.
The Ratio of minimum to maximum transmission is 0.8098.
The \l/2 correction factor is 0.00150.
;
_exptl_crystal_colour 'clear whiteish colourless'
_exptl_crystal_colour_lustre clear
_exptl_crystal_colour_modifier whiteish
_exptl_crystal_colour_primary colourless
_exptl_crystal_density_diffrn 1.706
_exptl_crystal_description block
_exptl_crystal_F_000 720
_exptl_crystal_size_max 0.22
_exptl_crystal_size_mid 0.2
_exptl_crystal_size_min 0.18
_refine_diff_density_max 0.259
_refine_diff_density_min -0.241
_refine_diff_density_rms 0.059
_refine_ls_extinction_method none
_refine_ls_goodness_of_fit_ref 1.001
_refine_ls_hydrogen_treatment constr
_refine_ls_matrix_type full
_refine_ls_number_parameters 217
_refine_ls_number_reflns 3142
_refine_ls_number_restraints 0
_refine_ls_restrained_S_all 1.001
_refine_ls_R_factor_all 0.1813
_refine_ls_R_factor_gt 0.0676
_refine_ls_shift/su_max 0.000
_refine_ls_shift/su_mean 0.000
_refine_ls_structure_factor_coef Fsqd
_refine_ls_weighting_details 'w=1/[\s^2^(Fo^2^)+(0.0642P)^2^] where P=(Fo^2^+2Fc^2^)/3'
_refine_ls_weighting_scheme calc
_refine_ls_wR_factor_gt 0.1449
_refine_ls_wR_factor_ref 0.1879
_reflns_Friedel_coverage 0.000
_reflns_number_gt 1275
_reflns_number_total 3142
_reflns_threshold_expression 'I > 2\s(I)'
_cod_data_source_file c9nj01932d2.cif
_cod_data_source_block 1_pl
_cod_depositor_comments 'Adding full bibliography for 7058456--7058460.cif.'
_cod_database_code 7058460
_shelx_space_group_comment
;
The symmetry employed for this shelxl refinement is uniquely defined
by the following loop, which should always be used as a source of
symmetry information in preference to the above space-group names.
They are only intended as comments.
;
_olex2_refinement_description
;
1. Fixed Uiso
 At 1.2 times of:
  All C(H,H) groups, All N(H) groups
2.a Riding coordinates:
 N3(H3), N4(H4)
2.b Secondary CH2 refined with riding coordinates:
 C3(H3A,H3B), C4(H4A,H4B), C5(H5A,H5B)
;
_shelx_shelxl_version_number 2014/7
_olex2_submission_special_instructions 'No special instructions were received'

loop_
_space_group_symop_operation_xyz
'x, y, z'
'-x, y+1/2, -z+1/2'
'-x, -y, -z'
'x, -y-1/2, z-1/2'

loop_
_atom_site_label
_atom_site_type_symbol
_atom_site_fract_x
_atom_site_fract_y
_atom_site_fract_z
_atom_site_U_iso_or_equiv
_atom_site_adp_type
_atom_site_occupancy
_atom_site_site_symmetry_order
_atom_site_calc_flag
_atom_site_refinement_flags_posn
O1 O 0.5029(3) 0.6384(3) 0.3385(2) 0.0670(9) Uani 1 1 d .
O2 O 0.3681(3) 0.7964(4) 0.3013(3) 0.0857(12) Uani 1 1 d .
O3 O 0.6296(3) 0.7461(6) 0.2561(3) 0.1258(18) Uani 1 1 d .
O4 O 0.5446(2) 0.7613(4) 0.0794(2) 0.0674(9) Uani 1 1 d .
O5 O -0.0195(3) 1.3237(7) -0.2046(4) 0.156(2) Uani 1 1 d .
O6 O 0.0353(3) 1.2682(4) -0.0303(3) 0.0863(12) Uani 1 1 d .
O7 O 0.1373(5) 1.5674(5) -0.0282(6) 0.170(2) Uani 1 1 d .
O8 O 0.3057(4) 1.4929(4) 0.0182(5) 0.140(2) Uani 1 1 d .
O9 O 0.1573(4) 1.2399(6) -0.2608(3) 0.1165(16) Uani 1 1 d .
O10 O 0.1753(4) 1.4874(5) -0.2297(4) 0.150(2) Uani 1 1 d .
N1 N 0.5419(3) 0.7588(4) 0.1707(3) 0.0562(10) Uani 1 1 d .
N2 N 0.4392(3) 0.7385(4) 0.2773(3) 0.0472(9) Uani 1 1 d .
N3 N 0.3450(2) 0.8714(3) -0.0145(2) 0.0344(7) Uani 1 1 d .
H3 H 0.4026 0.8422 -0.0247 0.041 Uiso 1 1 d R
N4 N 0.2592(3) 0.8923(3) 0.0993(2) 0.0407(8) Uani 1 1 d .
H4 H 0.2608 0.8855 0.1662 0.049 Uiso 1 1 d R
N5 N 0.1873(2) 1.0406(3) -0.0706(2) 0.0331(7) Uani 1 1 d .
N6 N 0.2061(5) 1.4768(5) -0.0269(5) 0.1016(17) Uani 1 1 d .
N7 N 0.0493(3) 1.3068(5) -0.1094(4) 0.0767(13) Uani 1 1 d .
N8 N 0.1671(4) 1.3533(6) -0.2045(4) 0.0846(15) Uani 1 1 d .
C1 C 0.4423(3) 0.7846(4) 0.1770(3) 0.0355(9) Uani 1 1 d .
C2 C 0.3473(3) 0.8505(4) 0.0849(3) 0.0300(8) Uani 1 1 d .
C3 C 0.1605(3) 0.9515(4) 0.0060(3) 0.0453(10) Uani 1 1 d .
H3A H 0.1126 0.8625 -0.0344 0.054 Uiso 1 1 calc R
H3B H 0.1190 1.0184 0.0353 0.054 Uiso 1 1 calc R
C4 C 0.2519(3) 0.9427(4) -0.1093(3) 0.0444(10) Uani 1 1 d .
H4A H 0.2798 1.0068 -0.1537 0.053 Uiso 1 1 calc R
H4B H 0.2044 0.8592 -0.1586 0.053 Uiso 1 1 calc R
C5 C 0.2397(3) 1.1897(4) -0.0250(3) 0.0338(9) Uani 1 1 d .
H5A H 0.3116 1.1955 -0.0284 0.041 Uiso 1 1 calc R
H5B H 0.2537 1.1974 0.0547 0.041 Uiso 1 1 calc R
C6 C 0.1675(3) 1.3254(4) -0.0903(4) 0.0495(11) Uani 1 1 d .

loop_
_atom_site_aniso_label
_atom_site_aniso_U_11
_atom_site_aniso_U_22
_atom_site_aniso_U_33
_atom_site_aniso_U_23
_atom_site_aniso_U_13
_atom_site_aniso_U_12
O1 0.090(2) 0.0586(19) 0.0415(17) 0.0229(15) 0.0186(17) 0.0210(17)
O2 0.102(3) 0.119(3) 0.064(2) 0.045(2) 0.063(2) 0.050(2)
O3 0.054(2) 0.250(6) 0.060(2) 0.042(3) 0.013(2) 0.043(3)
O4 0.050(2) 0.111(3) 0.0493(18) 0.0168(18) 0.0299(16) 0.0244(17)
O5 0.043(2) 0.235(6) 0.151(4) 0.102(4) 0.007(3) 0.026(3)
O6 0.070(3) 0.086(2) 0.131(3) 0.048(2) 0.070(3) 0.0327(19)
O7 0.165(5) 0.051(2) 0.339(8) -0.029(3) 0.150(5) 0.016(3)
O8 0.105(4) 0.053(2) 0.225(6) -0.036(3) 0.036(4) -0.030(2)
O9 0.135(4) 0.140(4) 0.052(3) 0.034(3) 0.020(3) 0.014(4)
O10 0.171(5) 0.109(3) 0.228(5) 0.107(4) 0.141(4) 0.046(3)
N1 0.042(2) 0.085(3) 0.038(2) 0.0147(19) 0.0140(19) 0.0180(19)
N2 0.063(3) 0.0415(18) 0.0395(19) 0.0130(16) 0.0243(19) 0.0074(17)
N3 0.0342(18) 0.0437(17) 0.0240(16) -0.0030(14) 0.0114(14) 0.0067(14)
N4 0.042(2) 0.0407(17) 0.0478(19) 0.0161(15) 0.0279(17) 0.0077(15)
N5 0.0302(17) 0.0267(15) 0.0351(16) -0.0020(13) 0.0074(14) -0.0034(13)
N6 0.092(4) 0.035(2) 0.181(5) -0.006(3) 0.062(4) -0.003(3)
N7 0.044(3) 0.076(3) 0.103(4) 0.042(3) 0.026(3) 0.019(2)
N8 0.074(3) 0.083(3) 0.097(4) 0.061(3) 0.038(3) 0.030(3)
C1 0.037(2) 0.039(2) 0.032(2) 0.0060(17) 0.0163(18) 0.0037(17)
C2 0.036(2) 0.0226(16) 0.037(2) 0.0006(15) 0.0203(17) -0.0003(15)
C3 0.037(2) 0.036(2) 0.060(3) 0.013(2) 0.019(2) 0.0015(18)
C4 0.048(3) 0.046(2) 0.028(2) -0.0041(18) 0.0063(19) 0.008(2)
C5 0.029(2) 0.0294(18) 0.036(2) 0.0041(16) 0.0082(17) -0.0010(15)
C6 0.039(2) 0.034(2) 0.075(3) 0.016(2) 0.025(2) 0.0022(18)

loop_
_atom_type_symbol
_atom_type_description
_atom_type_scat_dispersion_real
_atom_type_scat_dispersion_imag
_atom_type_scat_source
C C 0.0033 0.0016 'International Tables Vol C Tables 4.2.6.8 and 6.1.1.4'
H H 0.0000 0.0000 'International Tables Vol C Tables 4.2.6.8 and 6.1.1.4'
N N 0.0061 0.0033 'International Tables Vol C Tables 4.2.6.8 and 6.1.1.4'
O O 0.0106 0.0060 'International Tables Vol C Tables 4.2.6.8 and 6.1.1.4'

loop_
_geom_angle_atom_site_label_1
_geom_angle_atom_site_label_2
_geom_angle_atom_site_label_3
_geom_angle
O3 N1 C1 121.3(3)
O4 N1 O3 118.5(4)
O4 N1 C1 119.9(3)
O1 N2 O2 120.2(3)
O1 N2 C1 121.2(3)
O2 N2 C1 118.5(3)
C2 N3 H3 118.5
C2 N3 C4 123.4(3)
C4 N3 H3 118.0
C2 N4 H4 119.7
C2 N4 C3 120.9(3)
C3 N4 H4 119.4
C3 N5 C4 108.5(3)
C3 N5 C5 113.4(3)
C4 N5 C5 113.2(3)
O7 N6 O8 127.9(5)
O7 N6 C6 117.9(5)
O8 N6 C6 114.2(4)
O5 N7 C6 116.0(5)
O6 N7 O5 127.5(5)
O6 N7 C6 116.3(4)
O9 N8 O10 126.4(6)
O9 N8 C6 116.3(4)
O10 N8 C6 117.3(6)
N1 C1 N2 116.0(3)
N1 C1 C2 122.1(3)
N2 C1 C2 121.9(3)
N3 C2 N4 118.3(3)
N3 C2 C1 121.6(3)
N4 C2 C1 120.1(3)
N4 C3 H3A 109.3
N4 C3 H3B 109.3
N5 C3 N4 111.5(3)
N5 C3 H3A 109.3
N5 C3 H3B 109.3
H3A C3 H3B 108.0
N3 C4 H4A 109.4
N3 C4 H4B 109.4
N5 C4 N3 111.0(3)
N5 C4 H4A 109.4
N5 C4 H4B 109.4
H4A C4 H4B 108.0
N5 C5 H5A 109.5
N5 C5 H5B 109.5
N5 C5 C6 110.9(3)
H5A C5 H5B 108.0
C6 C5 H5A 109.5
C6 C5 H5B 109.5
N6 C6 N7 105.5(4)
N6 C6 N8 105.6(4)
N6 C6 C5 111.0(4)
N7 C6 N8 107.6(4)
N7 C6 C5 112.6(3)
C5 C6 N8 114.0(3)

loop_
_geom_bond_atom_site_label_1
_geom_bond_atom_site_label_2
_geom_bond_distance
O1 N2 1.232(4)
O2 N2 1.237(4)
O3 N1 1.234(4)
O4 N1 1.225(4)
O5 N7 1.204(5)
O6 N7 1.189(5)
O7 N6 1.202(5)
O8 N6 1.215(5)
O9 N8 1.193(6)
O10 N8 1.211(5)
N1 C1 1.397(5)
N2 C1 1.403(4)
N3 H3 0.8799
N3 C2 1.315(4)
N3 C4 1.465(4)
N4 H4 0.8785
N4 C2 1.330(4)
N4 C3 1.456(5)
N5 C3 1.434(4)
N5 C4 1.452(4)
N5 C5 1.454(4)
N6 C6 1.506(6)
N7 C6 1.507(5)
N8 C6 1.529(6)
C1 C2 1.444(5)
C3 H3A 0.9900
C3 H3B 0.9900
C4 H4A 0.9900
C4 H4B 0.9900
C5 H5A 0.9900
C5 H5B 0.9900
C5 C6 1.518(5)

loop_
_geom_torsion_atom_site_label_1
_geom_torsion_atom_site_label_2
_geom_torsion_atom_site_label_3
_geom_torsion_atom_site_label_4
_geom_torsion
O1 N2 C1 N1 -22.9(5)
O1 N2 C1 C2 155.3(3)
O2 N2 C1 N1 159.7(4)
O2 N2 C1 C2 -22.0(5)
O3 N1 C1 N2 -22.8(6)
O3 N1 C1 C2 158.9(4)
O4 N1 C1 N2 163.2(4)
O4 N1 C1 C2 -15.0(6)
O5 N7 C6 N6 109.2(6)
O5 N7 C6 N8 -3.2(6)
O5 N7 C6 C5 -129.7(5)
O6 N7 C6 N6 -75.1(5)
O6 N7 C6 N8 172.6(4)
O6 N7 C6 C5 46.1(6)
O7 N6 C6 N7 -17.7(7)
O7 N6 C6 N8 96.1(6)
O7 N6 C6 C5 -139.9(6)
O8 N6 C6 N7 163.7(5)
O8 N6 C6 N8 -82.5(6)
O8 N6 C6 C5 41.6(6)
O9 N8 C6 N6 167.5(5)
O9 N8 C6 N7 -80.1(6)
O9 N8 C6 C5 45.4(6)
O10 N8 C6 N6 -13.4(6)
O10 N8 C6 N7 98.9(5)
O10 N8 C6 C5 -135.5(5)
N1 C1 C2 N3 8.6(5)
N1 C1 C2 N4 -171.1(3)
N2 C1 C2 N3 -169.5(3)
N2 C1 C2 N4 10.7(5)
N5 C5 C6 N6 165.2(3)
N5 C5 C6 N7 47.2(5)
N5 C5 C6 N8 -75.7(4)
C2 N3 C4 N5 23.2(5)
C2 N4 C3 N5 -33.9(4)
C3 N4 C2 N3 3.4(5)
C3 N4 C2 C1 -176.9(3)
C3 N5 C4 N3 -51.2(4)
C3 N5 C5 C6 -115.5(3)
C4 N3 C2 N4 1.9(5)
C4 N3 C2 C1 -177.9(3)
C4 N5 C3 N4 56.7(4)
C4 N5 C5 C6 120.3(3)
C5 N5 C3 N4 -70.0(4)
C5 N5 C4 N3 75.6(4)
